data_2206754
loop_
_publ_author_name
'Shao, Ling'
'Hu, Yan'
'Tao, Wei-Feng'
'Jin, Zhong'
'Fang, Jian-Xin'

_publ_section_title
;
 [2-(4-Nitrophenoxyl)-2-(1<i>H</i>-1,2,4-triazol-1-yl)acetyl]ferrocene
;
_journal_coeditor_code NC6041
_journal_issue 9
_journal_name_full 'Acta Crystallographica Section E'
_journal_page_first m1837
_journal_page_last m1839
_journal_paper_doi 10.1107/S1600536805026152
_journal_volume 61
_journal_year 2005
_chemical_formula_iupac '[Fe (C5 H5) (C15 H11 N4 O4)]'
_chemical_formula_moiety 'C20 H16 Fe N4 O4'
_chemical_formula_sum 'C20 H16 Fe N4 O4'
_chemical_formula_weight 432.22
_chemical_name_systematic
;
[2-(4-nitrophenoxyl)-2-(1H-1,2,4-triazol-1-yl)acetyl]ferrocene
;
_space_group_IT_number 2
_symmetry_cell_setting triclinic
_symmetry_space_group_name_Hall '-P 1'
_symmetry_space_group_name_H-M 'P -1'
_atom_sites_solution_hydrogens geom
_atom_sites_solution_primary direct
_atom_sites_solution_secondary difmap
_cell_angle_alpha 98.839(6)
_cell_angle_beta 95.787(5)
_cell_angle_gamma 114.928(7)
_cell_formula_units_Z 2
_cell_length_a 9.863(2)
_cell_length_b 10.081(2)
_cell_length_c 10.731(3)
_cell_measurement_reflns_used 774
_cell_measurement_temperature 293(2)
_cell_measurement_theta_max 24.53
_cell_measurement_theta_min 2.28
_cell_volume 939.6(4)
_computing_cell_refinement SMART
_computing_data_collection 'SMART (Bruker, 1998)'
_computing_data_reduction 'SAINT (Bruker, 1999)'
_computing_molecular_graphics 'SHELXTL (Bruker, 1999)'
_computing_publication_material SHELXTL
_computing_structure_refinement 'SHELXL97 (Sheldrick, 1997)'
_computing_structure_solution 'SHELX-97 (Sheldrick, 1997)'
_diffrn_ambient_temperature 293(2)
_diffrn_measured_fraction_theta_full 0.996
_diffrn_measured_fraction_theta_max 0.983
_diffrn_measurement_device_type 'Bruker SMART CCD area-detector'
_diffrn_measurement_method '\f and \w'
_diffrn_radiation_monochromator graphite
_diffrn_radiation_source 'fine-focus sealed tube'
_diffrn_radiation_type MoK\a
_diffrn_radiation_wavelength 0.71073
_diffrn_reflns_av_R_equivalents 0.0172
_diffrn_reflns_av_sigmaI/netI 0.0389
_diffrn_reflns_limit_h_max 12
_diffrn_reflns_limit_h_min -9
_diffrn_reflns_limit_k_max 12
_diffrn_reflns_limit_k_min -12
_diffrn_reflns_limit_l_max 13
_diffrn_reflns_limit_l_min -13
_diffrn_reflns_number 5443
_diffrn_reflns_theta_full 25.00
_diffrn_reflns_theta_max 26.40
_diffrn_reflns_theta_min 1.95
_diffrn_standards_decay_% 0
_diffrn_standards_interval_time 0
_diffrn_standards_number 0
_exptl_absorpt_coefficient_mu 0.838
_exptl_absorpt_correction_T_max 0.860
_exptl_absorpt_correction_T_min 0.800
_exptl_absorpt_correction_type multi-scan
_exptl_absorpt_process_details '(SADABS; Sheldrick, 1996)'
_exptl_crystal_colour red
_exptl_crystal_density_diffrn 1.528
_exptl_crystal_density_method 'not measured'
_exptl_crystal_description parallelepiped
_exptl_crystal_F_000 444
_exptl_crystal_size_max 0.26
_exptl_crystal_size_mid 0.22
_exptl_crystal_size_min 0.18
_refine_diff_density_max 0.214
_refine_diff_density_min -0.353
_refine_ls_extinction_method none
_refine_ls_goodness_of_fit_ref 1.032
_refine_ls_hydrogen_treatment constr
_refine_ls_matrix_type full
_refine_ls_number_parameters 262
_refine_ls_number_reflns 3791
_refine_ls_number_restraints 0
_refine_ls_restrained_S_all 1.032
_refine_ls_R_factor_all 0.0532
_refine_ls_R_factor_gt 0.0363
_refine_ls_shift/su_max 0.000
_refine_ls_shift/su_mean 0.000
_refine_ls_structure_factor_coef Fsqd
_refine_ls_weighting_details 'calc w = 1/[\s^2^(Fo^2^)+(0.041P)^2^+0.1868P] where P = (Fo^2^+2Fc^2^)/3'
_refine_ls_weighting_scheme calc
_refine_ls_wR_factor_gt 0.0814
_refine_ls_wR_factor_ref 0.0880
_reflns_number_gt 3026
_reflns_number_total 3791
_reflns_threshold_expression I>2\s(I)
_cod_data_source_file nc6041.cif
_cod_data_source_block I
_cod_original_sg_symbol_Hall '-p 1'
_cod_database_code 2206754
_cod_database_fobs_code 2206754

loop_
_symmetry_equiv_pos_as_xyz
'x, y, z'
'-x, -y, -z'

loop_
_atom_site_label
_atom_site_fract_x
_atom_site_fract_y
_atom_site_fract_z
_atom_site_U_iso_or_equiv
_atom_site_adp_type
_atom_site_calc_flag
_atom_site_refinement_flags
_atom_site_occupancy
_atom_site_type_symbol
Fe1 0.18107(4) 0.36718(4) 0.26123(3) 0.03664(12) Uani d . 1 Fe
N1 0.0548(2) 0.7682(2) 0.31880(18) 0.0406(4) Uani d . 1 N
N2 -0.0740(2) 0.6793(2) 0.2314(2) 0.0521(5) Uani d . 1 N
N3 -0.1075(3) 0.8529(3) 0.3657(2) 0.0611(6) Uani d . 1 N
N4 0.5249(3) 1.2482(3) 0.0155(2) 0.0563(6) Uani d . 1 N
O1 0.1392(2) 0.65836(19) 0.51645(16) 0.0539(5) Uani d . 1 O
O2 0.32135(17) 0.87090(16) 0.35380(14) 0.0425(4) Uani d . 1 O
O3 0.6447(3) 1.3601(3) 0.0531(3) 0.0981(8) Uani d . 1 O
O4 0.4481(3) 1.2169(3) -0.0900(2) 0.0814(7) Uani d . 1 O
C1 0.2770(2) 0.5593(2) 0.3985(2) 0.0368(5) Uani d . 1 C
C2 0.3719(3) 0.5650(3) 0.3047(2) 0.0440(6) Uani d . 1 C
H2 0.4008 0.6336 0.2521 0.053 Uiso calc R 1 H
C3 0.4129(3) 0.4478(3) 0.3069(3) 0.0547(7) Uani d . 1 C
H3 0.4760 0.4267 0.2568 0.066 Uiso calc R 1 H
C4 0.3429(3) 0.3674(3) 0.3972(3) 0.0552(7) Uani d . 1 C
H4 0.3506 0.2835 0.4157 0.066 Uiso calc R 1 H
C5 0.2596(3) 0.4348(3) 0.4548(2) 0.0461(6) Uani d . 1 C
H5 0.2031 0.4041 0.5182 0.055 Uiso calc R 1 H
C6 -0.0309(3) 0.3328(3) 0.1807(2) 0.0512(7) Uani d . 1 C
H6 -0.0783 0.3928 0.2047 0.061 Uiso calc R 1 H
C7 0.0628(3) 0.3502(3) 0.0877(2) 0.0527(6) Uani d . 1 C
H7 0.0887 0.4239 0.0397 0.063 Uiso calc R 1 H
C8 0.1102(3) 0.2362(3) 0.0804(2) 0.0552(7) Uani d . 1 C
H8 0.1728 0.2210 0.0264 0.066 Uiso calc R 1 H
C9 0.0467(3) 0.1492(3) 0.1688(3) 0.0528(7) Uani d . 1 C
H9 0.0598 0.0665 0.1836 0.063 Uiso calc R 1 H
C10 -0.0404(3) 0.2093(3) 0.2310(3) 0.0534(7) Uani d . 1 C
H10 -0.0947 0.1735 0.2943 0.064 Uiso calc R 1 H
C11 0.1956(3) 0.6487(2) 0.4225(2) 0.0387(5) Uani d . 1 C
C12 0.1844(2) 0.7367(2) 0.3195(2) 0.0379(5) Uani d . 1 C
H12 0.1793 0.6806 0.2346 0.046 Uiso calc R 1 H
C13 0.3640(2) 0.9572(2) 0.2632(2) 0.0362(5) Uani d . 1 C
C14 0.5023(3) 1.0832(3) 0.3027(2) 0.0434(6) Uani d . 1 C
H14 0.5586 1.1030 0.3840 0.052 Uiso calc R 1 H
C15 0.5565(3) 1.1790(3) 0.2221(2) 0.0452(6) Uani d . 1 C
H15 0.6495 1.2640 0.2475 0.054 Uiso calc R 1 H
C16 0.4698(3) 1.1461(3) 0.1026(2) 0.0401(5) Uani d . 1 C
C17 0.3325(3) 1.0211(3) 0.0612(2) 0.0414(5) Uani d . 1 C
H17 0.2771 1.0013 -0.0205 0.050 Uiso calc R 1 H
C18 0.2779(3) 0.9254(2) 0.1430(2) 0.0398(5) Uani d . 1 C
H18 0.1847 0.8408 0.1175 0.048 Uiso calc R 1 H
C19 0.0316(3) 0.8690(3) 0.3979(3) 0.0541(7) Uani d . 1 C
H19 0.1037 0.9407 0.4662 0.065 Uiso calc R 1 H
C20 -0.1661(3) 0.7363(3) 0.2646(3) 0.0575(7) Uani d . 1 C
H20 -0.2656 0.6983 0.2209 0.069 Uiso calc R 1 H

loop_
_atom_site_aniso_label
_atom_site_aniso_U_11
_atom_site_aniso_U_22
_atom_site_aniso_U_33
_atom_site_aniso_U_12
_atom_site_aniso_U_13
_atom_site_aniso_U_23
Fe1 0.03421(19) 0.03897(19) 0.03424(19) 0.01614(14) 0.00341(13) 0.00326(13)
N1 0.0389(11) 0.0386(10) 0.0405(11) 0.0150(9) 0.0058(9) 0.0056(9)
N2 0.0417(12) 0.0599(13) 0.0455(12) 0.0172(11) -0.0007(10) 0.0075(10)
N3 0.0600(15) 0.0646(15) 0.0721(17) 0.0377(13) 0.0178(13) 0.0186(13)
N4 0.0485(14) 0.0629(15) 0.0638(16) 0.0237(12) 0.0182(12) 0.0297(12)
O1 0.0718(13) 0.0561(11) 0.0407(10) 0.0315(10) 0.0242(9) 0.0121(8)
O2 0.0395(9) 0.0362(8) 0.0393(9) 0.0066(7) 0.0009(7) 0.0082(7)
O3 0.0748(16) 0.0817(16) 0.1042(19) -0.0066(13) 0.0095(14) 0.0547(15)
O4 0.0764(15) 0.0972(17) 0.0682(15) 0.0269(13) 0.0131(12) 0.0460(13)
C1 0.0347(12) 0.0352(12) 0.0318(12) 0.0096(10) 0.0012(9) 0.0038(9)
C2 0.0336(13) 0.0453(13) 0.0468(14) 0.0118(11) 0.0082(10) 0.0092(11)
C3 0.0369(14) 0.0628(17) 0.0637(18) 0.0262(13) 0.0039(12) 0.0030(14)
C4 0.0538(17) 0.0478(15) 0.0624(17) 0.0274(13) -0.0098(13) 0.0061(13)
C5 0.0533(15) 0.0443(13) 0.0329(12) 0.0168(12) -0.0032(11) 0.0088(10)
C6 0.0372(14) 0.0528(15) 0.0541(16) 0.0225(12) -0.0079(11) -0.0111(12)
C7 0.0522(16) 0.0578(16) 0.0413(14) 0.0223(13) -0.0048(12) 0.0069(12)
C8 0.0575(17) 0.0668(17) 0.0380(14) 0.0317(14) 0.0040(12) -0.0071(13)
C9 0.0569(17) 0.0405(14) 0.0528(16) 0.0214(12) -0.0030(13) -0.0032(12)
C10 0.0402(14) 0.0493(15) 0.0529(16) 0.0079(12) 0.0066(12) -0.0012(12)
C11 0.0387(13) 0.0310(11) 0.0344(12) 0.0068(10) 0.0040(10) 0.0013(9)
C12 0.0376(13) 0.0317(11) 0.0367(12) 0.0100(10) 0.0045(10) 0.0035(9)
C13 0.0338(12) 0.0343(12) 0.0415(13) 0.0158(10) 0.0080(10) 0.0085(10)
C14 0.0361(13) 0.0422(13) 0.0429(14) 0.0114(11) -0.0009(10) 0.0072(11)
C15 0.0326(13) 0.0408(13) 0.0571(16) 0.0110(10) 0.0071(11) 0.0127(11)
C16 0.0376(13) 0.0426(13) 0.0477(14) 0.0208(11) 0.0166(11) 0.0161(11)
C17 0.0410(13) 0.0476(13) 0.0371(13) 0.0216(11) 0.0057(10) 0.0086(10)
C18 0.0340(12) 0.0338(12) 0.0433(13) 0.0091(10) 0.0032(10) 0.0052(10)
C19 0.0595(18) 0.0476(15) 0.0564(17) 0.0269(13) 0.0110(13) 0.0051(12)
C20 0.0433(15) 0.0724(19) 0.0601(18) 0.0249(14) 0.0076(13) 0.0274(15)

loop_
_atom_type_symbol
_atom_type_description
_atom_type_scat_dispersion_real
_atom_type_scat_dispersion_imag
_atom_type_scat_source
C C 0.0033 0.0016 'International Tables Vol C Tables 4.2.6.8 and 6.1.1.4'
H H 0.0000 0.0000 'International Tables Vol C Tables 4.2.6.8 and 6.1.1.4'
N N 0.0061 0.0033 'International Tables Vol C Tables 4.2.6.8 and 6.1.1.4'
O O 0.0106 0.0060 'International Tables Vol C Tables 4.2.6.8 and 6.1.1.4'
Fe Fe 0.3463 0.8444 'International Tables Vol C Tables 4.2.6.8 and 6.1.1.4'

loop_
_geom_angle_atom_site_label_1
_geom_angle_atom_site_label_2
_geom_angle_atom_site_label_3
_geom_angle
_geom_angle_publ_flag
C2 Fe1 C1 41.41(9) ?
C2 Fe1 C7 108.28(11) ?
C1 Fe1 C7 122.39(10) ?
C2 Fe1 C8 120.97(11) ?
C1 Fe1 C8 157.26(10) ?
C7 Fe1 C8 40.35(10) ?
C2 Fe1 C6 126.18(10) ?
C1 Fe1 C6 109.00(9) ?
C7 Fe1 C6 40.41(10) ?
C8 Fe1 C6 67.69(10) ?
C2 Fe1 C5 69.10(10) ?
C1 Fe1 C5 41.08(9) ?
C7 Fe1 C5 157.90(10) ?
C8 Fe1 C5 160.11(10) ?
C6 Fe1 C5 122.30(10) ?
C2 Fe1 C10 162.87(10) ?
C1 Fe1 C10 125.32(10) ?
C7 Fe1 C10 67.84(11) ?
C8 Fe1 C10 67.70(11) ?
C6 Fe1 C10 40.17(10) ?
C5 Fe1 C10 107.83(11) ?
C2 Fe1 C9 155.47(10) ?
C1 Fe1 C9 161.35(10) ?
C7 Fe1 C9 67.83(11) ?
C8 Fe1 C9 40.26(11) ?
C6 Fe1 C9 67.61(10) ?
C5 Fe1 C9 123.84(11) ?
C10 Fe1 C9 40.27(10) ?
C2 Fe1 C4 68.16(11) ?
C1 Fe1 C4 68.10(10) ?
C7 Fe1 C4 161.10(11) ?
C8 Fe1 C4 124.21(11) ?
C6 Fe1 C4 156.47(12) ?
C5 Fe1 C4 40.01(10) ?
C10 Fe1 C4 121.04(12) ?
C9 Fe1 C4 107.23(11) ?
C2 Fe1 C3 40.23(10) ?
C1 Fe1 C3 68.10(10) ?
C7 Fe1 C3 125.35(11) ?
C8 Fe1 C3 107.89(11) ?
C6 Fe1 C3 162.52(11) ?
C5 Fe1 C3 67.69(11) ?
C10 Fe1 C3 155.64(11) ?
C9 Fe1 C3 120.78(11) ?
C4 Fe1 C3 40.10(11) ?
C19 N1 N2 109.6(2) yes
C19 N1 C12 130.9(2) yes
N2 N1 C12 119.34(19) ?
C20 N2 N1 101.7(2) yes
C19 N3 C20 102.4(2) yes
O4 N4 O3 123.4(2) yes
O4 N4 C16 118.4(2) yes
O3 N4 C16 118.2(2) ?
C13 O2 C12 118.13(17) yes
C5 C1 C2 107.5(2) ?
C5 C1 C11 124.7(2) yes
C2 C1 C11 127.4(2) ?
C5 C1 Fe1 70.02(13) ?
C2 C1 Fe1 69.25(13) ?
C11 C1 Fe1 120.08(15) ?
C3 C2 C1 107.3(2) ?
C3 C2 Fe1 70.86(15) ?
C1 C2 Fe1 69.34(13) ?
C3 C2 H2 126.4 ?
C1 C2 H2 126.4 ?
Fe1 C2 H2 125.0 ?
C2 C3 C4 108.8(2) ?
C2 C3 Fe1 68.91(14) ?
C4 C3 Fe1 69.85(15) ?
C2 C3 H3 125.6 ?
C4 C3 H3 125.6 ?
Fe1 C3 H3 127.2 ?
C5 C4 C3 108.7(2) ?
C5 C4 Fe1 69.73(14) ?
C3 C4 Fe1 70.05(15) ?
C5 C4 H4 125.6 ?
C3 C4 H4 125.6 ?
Fe1 C4 H4 126.2 ?
C4 C5 C1 107.7(2) ?
C4 C5 Fe1 70.25(15) ?
C1 C5 Fe1 68.90(12) ?
C4 C5 H5 126.2 ?
C1 C5 H5 126.2 ?
Fe1 C5 H5 126.2 ?
C10 C6 C7 108.2(2) ?
C10 C6 Fe1 69.98(14) ?
C7 C6 Fe1 69.64(14) ?
C10 C6 H6 125.9 ?
C7 C6 H6 125.9 ?
Fe1 C6 H6 126.1 ?
C8 C7 C6 107.7(2) ?
C8 C7 Fe1 69.87(14) ?
C6 C7 Fe1 69.95(14) ?
C8 C7 H7 126.2 ?
C6 C7 H7 126.2 ?
Fe1 C7 H7 125.6 ?
C9 C8 C7 108.2(2) ?
C9 C8 Fe1 70.06(14) ?
C7 C8 Fe1 69.78(14) ?
C9 C8 H8 125.9 ?
C7 C8 H8 125.9 ?
Fe1 C8 H8 125.9 ?
C8 C9 C10 107.9(2) ?
C8 C9 Fe1 69.68(15) ?
C10 C9 Fe1 69.84(14) ?
C8 C9 H9 126.0 ?
C10 C9 H9 126.0 ?
Fe1 C9 H9 126.0 ?
C6 C10 C9 108.0(2) ?
C6 C10 Fe1 69.86(14) ?
C9 C10 Fe1 69.89(15) ?
C6 C10 H10 126.0 ?
C9 C10 H10 126.0 ?
Fe1 C10 H10 125.8 ?
O1 C11 C1 124.4(2) yes
O1 C11 C12 119.7(2) ?
C1 C11 C12 115.93(19) yes
O2 C12 N1 110.72(17) yes
O2 C12 C11 104.24(17) yes
N1 C12 C11 112.10(18) ?
O2 C12 H12 109.9 ?
N1 C12 H12 109.9 ?
C11 C12 H12 109.9 ?
C18 C13 C14 121.1(2) ?
C18 C13 O2 124.5(2) yes
C14 C13 O2 114.4(2) yes
C15 C14 C13 120.1(2) ?
C15 C14 H14 120.0 ?
C13 C14 H14 120.0 ?
C14 C15 C16 118.3(2) ?
C14 C15 H15 120.9 ?
C16 C15 H15 120.9 ?
C17 C16 C15 122.6(2) ?
C17 C16 N4 118.3(2) yes
C15 C16 N4 119.1(2) ?
C16 C17 C18 118.9(2) ?
C16 C17 H17 120.5 ?
C18 C17 H17 120.5 ?
C17 C18 C13 119.1(2) ?
C17 C18 H18 120.5 ?
C13 C18 H18 120.5 ?
N3 C19 N1 110.5(2) ?
N3 C19 H19 124.8 yes
N1 C19 H19 124.8 ?
N2 C20 N3 115.8(2) yes
N2 C20 H20 122.1 ?
N3 C20 H20 122.1 ?

loop_
_geom_bond_atom_site_label_1
_geom_bond_atom_site_label_2
_geom_bond_distance
_geom_bond_publ_flag
Fe1 C2 2.027(2) yes
Fe1 C1 2.028(2) yes
Fe1 C7 2.038(3) yes
Fe1 C8 2.040(2) yes
Fe1 C6 2.042(2) yes
Fe1 C5 2.043(2) yes
Fe1 C10 2.044(3) yes
Fe1 C9 2.045(2) yes
Fe1 C4 2.050(3) yes
Fe1 C3 2.052(3) yes
N1 C19 1.333(3) yes
N1 N2 1.356(3) yes
N1 C12 1.441(3) yes
N2 C20 1.313(3) ?
N3 C19 1.314(3) ?
N3 C20 1.342(4) ?
N4 O4 1.213(3) yes
N4 O3 1.213(3) ?
N4 C16 1.468(3) yes
O1 C11 1.211(3) yes
O2 C13 1.383(3) yes
O2 C12 1.413(3) yes
C1 C5 1.429(3) ?
C1 C2 1.434(3) ?
C1 C11 1.450(3) ?
C2 C3 1.403(3) ?
C2 H2 0.9300 ?
C3 C4 1.406(4) ?
C3 H3 0.9300 ?
C4 C5 1.400(4) ?
C4 H4 0.9300 ?
C5 H5 0.9300 ?
C6 C10 1.403(4) ?
C6 C7 1.409(4) ?
C6 H6 0.9300 ?
C7 C8 1.406(4) ?
C7 H7 0.9300 ?
C8 C9 1.406(4) ?
C8 H8 0.9300 ?
C9 C10 1.407(4) ?
C9 H9 0.9300 ?
C10 H10 0.9300 ?
C11 C12 1.543(3) ?
C12 H12 0.9800 ?
C13 C18 1.382(3) ?
C13 C14 1.382(3) ?
C14 C15 1.372(3) ?
C14 H14 0.9300 ?
C15 C16 1.377(3) ?
C15 H15 0.9300 ?
C16 C17 1.373(3) ?
C17 C18 1.381(3) ?
C17 H17 0.9300 ?
C18 H18 0.9300 ?
C19 H19 0.9300 ?
C20 H20 0.9300 ?

loop_
_geom_torsion_atom_site_label_1
_geom_torsion_atom_site_label_2
_geom_torsion_atom_site_label_3
_geom_torsion_atom_site_label_4
_geom_torsion
_geom_torsion_publ_flag
C19 N1 N2 C20 0.8(3) ?
C12 N1 N2 C20 176.7(2) yes
C2 Fe1 C1 C5 -118.7(2) ?
C7 Fe1 C1 C5 160.39(15) ?
C8 Fe1 C1 C5 -164.8(2) ?
C6 Fe1 C1 C5 117.71(16) ?
C10 Fe1 C1 C5 76.01(18) ?
C9 Fe1 C1 C5 41.6(4) ?
C4 Fe1 C1 C5 -37.33(15) ?
C3 Fe1 C1 C5 -80.70(16) ?
C7 Fe1 C1 C2 -80.93(17) ?
C8 Fe1 C1 C2 -46.1(3) ?
C6 Fe1 C1 C2 -123.60(15) ?
C5 Fe1 C1 C2 118.7(2) ?
C10 Fe1 C1 C2 -165.31(15) ?
C9 Fe1 C1 C2 160.2(3) ?
C4 Fe1 C1 C2 81.35(16) ?
C3 Fe1 C1 C2 37.98(15) ?
C2 Fe1 C1 C11 122.1(2) ?
C7 Fe1 C1 C11 41.1(2) ?
C8 Fe1 C1 C11 75.9(3) ?
C6 Fe1 C1 C11 -1.5(2) ?
C5 Fe1 C1 C11 -119.2(2) ?
C10 Fe1 C1 C11 -43.2(2) ?
C9 Fe1 C1 C11 -77.7(4) ?
C4 Fe1 C1 C11 -156.6(2) ?
C3 Fe1 C1 C11 160.1(2) ?
C5 C1 C2 C3 -1.2(3) ?
C11 C1 C2 C3 -173.7(2) ?
Fe1 C1 C2 C3 -61.02(17) ?
C5 C1 C2 Fe1 59.82(15) ?
C11 C1 C2 Fe1 -112.6(2) ?
C1 Fe1 C2 C3 117.9(2) ?
C7 Fe1 C2 C3 -123.56(17) ?
C8 Fe1 C2 C3 -81.11(18) ?
C6 Fe1 C2 C3 -164.82(16) ?
C5 Fe1 C2 C3 79.75(17) ?
C10 Fe1 C2 C3 162.5(3) ?
C9 Fe1 C2 C3 -47.0(3) ?
C4 Fe1 C2 C3 36.66(16) ?
C7 Fe1 C2 C1 118.58(14) ?
C8 Fe1 C2 C1 161.04(14) ?
C6 Fe1 C2 C1 77.32(17) ?
C5 Fe1 C2 C1 -38.10(14) ?
C10 Fe1 C2 C1 44.6(4) ?
C9 Fe1 C2 C1 -164.9(2) ?
C4 Fe1 C2 C1 -81.20(15) ?
C3 Fe1 C2 C1 -117.9(2) ?
C1 C2 C3 C4 1.5(3) ?
Fe1 C2 C3 C4 -58.58(18) ?
C1 C2 C3 Fe1 60.05(16) ?
C1 Fe1 C3 C2 -39.07(14) ?
C7 Fe1 C3 C2 75.94(18) ?
C8 Fe1 C3 C2 117.10(16) ?
C6 Fe1 C3 C2 44.7(4) ?
C5 Fe1 C3 C2 -83.57(16) ?
C10 Fe1 C3 C2 -167.6(2) ?
C9 Fe1 C3 C2 159.28(15) ?
C4 Fe1 C3 C2 -120.6(2) ?
C2 Fe1 C3 C4 120.6(2) ?
C1 Fe1 C3 C4 81.57(16) ?
C7 Fe1 C3 C4 -163.42(15) ?
C8 Fe1 C3 C4 -122.26(16) ?
C6 Fe1 C3 C4 165.4(3) ?
C5 Fe1 C3 C4 37.07(15) ?
C10 Fe1 C3 C4 -47.0(3) ?
C9 Fe1 C3 C4 -80.08(18) ?
C2 C3 C4 C5 -1.2(3) ?
Fe1 C3 C4 C5 -59.20(18) ?
C2 C3 C4 Fe1 58.00(18) ?
C2 Fe1 C4 C5 83.09(16) ?
C1 Fe1 C4 C5 38.30(14) ?
C7 Fe1 C4 C5 165.8(3) ?
C8 Fe1 C4 C5 -163.47(15) ?
C6 Fe1 C4 C5 -49.2(3) ?
C10 Fe1 C4 C5 -80.74(18) ?
C9 Fe1 C4 C5 -122.52(16) ?
C3 Fe1 C4 C5 119.9(2) ?
C2 Fe1 C4 C3 -36.78(15) ?
C1 Fe1 C4 C3 -81.56(16) ?
C7 Fe1 C4 C3 45.9(4) ?
C8 Fe1 C4 C3 76.67(19) ?
C6 Fe1 C4 C3 -169.0(2) ?
C5 Fe1 C4 C3 -119.9(2) ?
C10 Fe1 C4 C3 159.40(15) ?
C9 Fe1 C4 C3 117.62(16) ?
C3 C4 C5 C1 0.4(3) ?
Fe1 C4 C5 C1 -58.97(16) ?
C3 C4 C5 Fe1 59.40(18) ?
C2 C1 C5 C4 0.5(3) ?
C11 C1 C5 C4 173.2(2) ?
Fe1 C1 C5 C4 59.82(17) ?
C2 C1 C5 Fe1 -59.34(15) ?
C11 C1 C5 Fe1 113.4(2) ?
C2 Fe1 C5 C4 -80.54(17) ?
C1 Fe1 C5 C4 -118.9(2) ?
C7 Fe1 C5 C4 -167.8(3) ?
C8 Fe1 C5 C4 43.8(4) ?
C6 Fe1 C5 C4 159.06(16) ?
C10 Fe1 C5 C4 117.33(17) ?
C9 Fe1 C5 C4 75.87(19) ?
C3 Fe1 C5 C4 -37.14(16) ?
C2 Fe1 C5 C1 38.40(14) ?
C7 Fe1 C5 C1 -48.9(3) ?
C8 Fe1 C5 C1 162.7(3) ?
C6 Fe1 C5 C1 -82.01(17) ?
C10 Fe1 C5 C1 -123.73(15) ?
C9 Fe1 C5 C1 -165.20(14) ?
C4 Fe1 C5 C1 118.9(2) ?
C3 Fe1 C5 C1 81.79(15) ?
C2 Fe1 C6 C10 -165.73(14) ?
C1 Fe1 C6 C10 -122.69(15) ?
C7 Fe1 C6 C10 119.3(2) ?
C8 Fe1 C6 C10 81.38(17) ?
C5 Fe1 C6 C10 -79.20(17) ?
C9 Fe1 C6 C10 37.69(15) ?
C4 Fe1 C6 C10 -44.1(3) ?
C3 Fe1 C6 C10 160.0(3) ?
C2 Fe1 C6 C7 74.97(18) ?
C1 Fe1 C6 C7 118.00(15) ?
C8 Fe1 C6 C7 -37.93(16) ?
C5 Fe1 C6 C7 161.49(14) ?
C10 Fe1 C6 C7 -119.3(2) ?
C9 Fe1 C6 C7 -81.62(17) ?
C4 Fe1 C6 C7 -163.4(2) ?
C3 Fe1 C6 C7 40.7(4) ?
C10 C6 C7 C8 0.4(3) ?
Fe1 C6 C7 C8 59.95(17) ?
C10 C6 C7 Fe1 -59.58(17) ?
C2 Fe1 C7 C8 116.62(17) ?
C1 Fe1 C7 C8 160.08(16) ?
C6 Fe1 C7 C8 -118.6(2) ?
C5 Fe1 C7 C8 -164.0(2) ?
C10 Fe1 C7 C8 -81.17(18) ?
C9 Fe1 C7 C8 -37.53(16) ?
C4 Fe1 C7 C8 40.8(4) ?
C3 Fe1 C7 C8 75.3(2) ?
C2 Fe1 C7 C6 -124.82(15) ?
C1 Fe1 C7 C6 -81.35(17) ?
C8 Fe1 C7 C6 118.6(2) ?
C5 Fe1 C7 C6 -45.5(3) ?
C10 Fe1 C7 C6 37.39(15) ?
C9 Fe1 C7 C6 81.04(17) ?
C4 Fe1 C7 C6 159.3(3) ?
C3 Fe1 C7 C6 -166.10(15) ?
C6 C7 C8 C9 -0.3(3) ?
Fe1 C7 C8 C9 59.74(18) ?
C6 C7 C8 Fe1 -59.99(17) ?
C2 Fe1 C8 C9 158.91(15) ?
C1 Fe1 C8 C9 -167.3(2) ?
C7 Fe1 C8 C9 -119.2(2) ?
C6 Fe1 C8 C9 -81.23(17) ?
C5 Fe1 C8 C9 43.1(4) ?
C10 Fe1 C8 C9 -37.66(16) ?
C4 Fe1 C8 C9 75.6(2) ?
C3 Fe1 C8 C9 116.80(17) ?
C2 Fe1 C8 C7 -81.88(19) ?
C1 Fe1 C8 C7 -48.1(3) ?
C6 Fe1 C8 C7 37.99(16) ?
C5 Fe1 C8 C7 162.3(3) ?
C10 Fe1 C8 C7 81.56(18) ?
C9 Fe1 C8 C7 119.2(2) ?
C4 Fe1 C8 C7 -165.18(16) ?
C3 Fe1 C8 C7 -123.99(17) ?
C7 C8 C9 C10 0.0(3) ?
Fe1 C8 C9 C10 59.61(18) ?
C7 C8 C9 Fe1 -59.57(18) ?
C2 Fe1 C9 C8 -48.0(3) ?
C1 Fe1 C9 C8 164.6(3) ?
C7 Fe1 C9 C8 37.60(16) ?
C6 Fe1 C9 C8 81.44(17) ?
C5 Fe1 C9 C8 -163.75(15) ?
C10 Fe1 C9 C8 119.0(2) ?
C4 Fe1 C9 C8 -123.00(17) ?
C3 Fe1 C9 C8 -81.37(19) ?
C2 Fe1 C9 C10 -167.0(2) ?
C1 Fe1 C9 C10 45.6(4) ?
C7 Fe1 C9 C10 -81.42(17) ?
C8 Fe1 C9 C10 -119.0(2) ?
C6 Fe1 C9 C10 -37.59(16) ?
C5 Fe1 C9 C10 77.22(19) ?
C4 Fe1 C9 C10 117.97(17) ?
C3 Fe1 C9 C10 159.60(16) ?
C7 C6 C10 C9 -0.3(3) ?
Fe1 C6 C10 C9 -59.71(18) ?
C7 C6 C10 Fe1 59.37(17) ?
C8 C9 C10 C6 0.2(3) ?
Fe1 C9 C10 C6 59.69(17) ?
C8 C9 C10 Fe1 -59.51(18) ?
C2 Fe1 C10 C6 42.5(4) ?
C1 Fe1 C10 C6 77.24(18) ?
C7 Fe1 C10 C6 -37.62(15) ?
C8 Fe1 C10 C6 -81.37(17) ?
C5 Fe1 C10 C6 119.29(15) ?
C9 Fe1 C10 C6 -119.0(2) ?
C4 Fe1 C10 C6 161.10(15) ?
C3 Fe1 C10 C6 -165.6(2) ?
C2 Fe1 C10 C9 161.5(3) ?
C1 Fe1 C10 C9 -163.75(15) ?
C7 Fe1 C10 C9 81.40(17) ?
C8 Fe1 C10 C9 37.65(16) ?
C6 Fe1 C10 C9 119.0(2) ?
C5 Fe1 C10 C9 -121.69(16) ?
C4 Fe1 C10 C9 -79.89(19) ?
C3 Fe1 C10 C9 -46.6(3) ?
C5 C1 C11 O1 22.3(4) ?
C2 C1 C11 O1 -166.5(2) ?
Fe1 C1 C11 O1 107.7(2) ?
C5 C1 C11 C12 -158.4(2) yes
C2 C1 C11 C12 12.9(3) yes
Fe1 C1 C11 C12 -73.0(2) ?
C13 O2 C12 N1 -75.4(2) yes
C13 O2 C12 C11 163.84(17) yes
C19 N1 C12 O2 -39.7(3) yes
N2 N1 C12 O2 145.4(2) yes
C19 N1 C12 C11 76.3(3) yes
N2 N1 C12 C11 -98.6(2) yes
O1 C11 C12 O2 94.4(2) yes
C1 C11 C12 O2 -85.0(2) yes
O1 C11 C12 N1 -25.4(3) yes
C1 C11 C12 N1 155.21(19) yes
C12 O2 C13 C18 3.5(3) yes
C12 O2 C13 C14 -177.45(19) yes
C18 C13 C14 C15 -0.2(4) ?
O2 C13 C14 C15 -179.3(2) ?
C13 C14 C15 C16 0.2(4) ?
C14 C15 C16 C17 -0.5(4) ?
C14 C15 C16 N4 179.2(2) ?
O4 N4 C16 C17 -1.1(3) yes
O3 N4 C16 C17 178.5(3) ?
O4 N4 C16 C15 179.1(2) ?
O3 N4 C16 C15 -1.2(4) ?
C15 C16 C17 C18 0.9(3) ?
N4 C16 C17 C18 -178.9(2) ?
C16 C17 C18 C13 -0.8(3) ?
C14 C13 C18 C17 0.5(3) ?
O2 C13 C18 C17 179.5(2) ?
C20 N3 C19 N1 0.7(3) ?
N2 N1 C19 N3 -1.0(3) ?
C12 N1 C19 N3 -176.3(2) ?
N1 N2 C20 N3 -0.3(3) ?
C19 N3 C20 N2 -0.2(3) ?
